data_4134310
loop_
_publ_author_name
'Zhong, Hongyu'
'Shevlin, Michael'
'Chirik, Paul J.'

_publ_section_title
;
 Cobalt-Catalyzed Asymmetric Hydrogenation of \a, \b-Unsaturated
 Carboxylic Acids by Homolytic H2 Cleavage.
;
_journal_name_full 'Journal of the American Chemical Society'
_journal_paper_doi 10.1021/jacs.9b13876
_journal_year 2020
_chemical_absolute_configuration rm
_chemical_formula_sum 'C36 H62 Co O4 P2'
_chemical_formula_weight 679.73
_space_group_crystal_system orthorhombic
_space_group_IT_number 19
_space_group_name_Hall 'P 2ac 2ab'
_space_group_name_H-M_alt 'P 21 21 21'
_atom_sites_solution_hydrogens geom
_audit_creation_method SHELXL-2018/3
_audit_update_record
;
2019-11-08 # Formatted by publCIF

;
_cell_angle_alpha 90
_cell_angle_beta 90
_cell_angle_gamma 90
_cell_formula_units_Z 4
_cell_length_a 10.1730(5)
_cell_length_b 17.9914(9)
_cell_length_c 20.5132(11)
_cell_measurement_reflns_used 9848
_cell_measurement_temperature 100(2)
_cell_measurement_theta_max 28.75
_cell_measurement_theta_min 2.23
_cell_volume 3754.5(3)
_computing_cell_refinement 'Bruker SAINT'
_computing_data_collection 'Bruker APEX3'
_computing_data_reduction 'Bruker SAINT'
_computing_molecular_graphics 'ORTEP3 (Farraguia, 1994)'
_computing_structure_refinement 'SHELXL-2018/3 (Sheldrick, 2018)'
_computing_structure_solution 'SHELXT 2014/5 (Sheldrick, 2014)'
_diffrn_ambient_temperature 100(2)
_diffrn_measured_fraction_theta_full 0.999
_diffrn_measured_fraction_theta_max 0.996
_diffrn_measurement_device_type 'Bruker D8 Venture Photon 100 CMOS'
_diffrn_measurement_method 'phi and omega scans'
_diffrn_radiation_source 'I\mS microfocus source'
_diffrn_radiation_type MoK\a
_diffrn_radiation_wavelength 0.71073
_diffrn_reflns_av_R_equivalents 0.1000
_diffrn_reflns_av_unetI/netI 0.0659
_diffrn_reflns_Laue_measured_fraction_full 0.999
_diffrn_reflns_Laue_measured_fraction_max 0.996
_diffrn_reflns_limit_h_max 13
_diffrn_reflns_limit_h_min -13
_diffrn_reflns_limit_k_max 22
_diffrn_reflns_limit_k_min -24
_diffrn_reflns_limit_l_max 27
_diffrn_reflns_limit_l_min -27
_diffrn_reflns_number 121771
_diffrn_reflns_point_group_measured_fraction_full 1.000
_diffrn_reflns_point_group_measured_fraction_max 0.996
_diffrn_reflns_theta_full 25.242
_diffrn_reflns_theta_max 28.772
_diffrn_reflns_theta_min 2.235
_exptl_absorpt_coefficient_mu 0.577
_exptl_absorpt_correction_T_max 0.7458
_exptl_absorpt_correction_T_min 0.6991
_exptl_absorpt_correction_type multi-scan
_exptl_absorpt_process_details 'TWINABS BRUKER AXS'
_exptl_crystal_colour brown-red
_exptl_crystal_density_diffrn 1.203
_exptl_crystal_description block
_exptl_crystal_F_000 1468
_exptl_crystal_size_max 0.223
_exptl_crystal_size_mid 0.205
_exptl_crystal_size_min 0.204
_refine_diff_density_max 0.403
_refine_diff_density_min -0.461
_refine_diff_density_rms 0.096
_refine_ls_abs_structure_details
;
 Flack x determined using 2840 quotients [(I+)-(I-)]/[(I+)+(I-)]
 (Parsons, Flack and Wagner, Acta Cryst. B69 (2013) 249-259).
;
_refine_ls_abs_structure_Flack -0.003(5)
_refine_ls_extinction_method none
_refine_ls_goodness_of_fit_ref 1.050
_refine_ls_hydrogen_treatment constr
_refine_ls_matrix_type full
_refine_ls_number_parameters 388
_refine_ls_number_reflns 9723
_refine_ls_number_restraints 0
_refine_ls_restrained_S_all 1.050
_refine_ls_R_factor_all 0.0728
_refine_ls_R_factor_gt 0.0444
_refine_ls_shift/su_max 0.000
_refine_ls_shift/su_mean 0.000
_refine_ls_structure_factor_coef Fsqd
_refine_ls_weighting_details 'w=1/[\s^2^(Fo^2^)+(0.0364P)^2^+1.5033P] where P=(Fo^2^+2Fc^2^)/3'
_refine_ls_weighting_scheme calc
_refine_ls_wR_factor_gt 0.0804
_refine_ls_wR_factor_ref 0.0891
_reflns_Friedel_coverage 0.804
_reflns_Friedel_fraction_full 1.000
_reflns_Friedel_fraction_max 0.995
_reflns_number_gt 7688
_reflns_number_total 9723
_reflns_threshold_expression 'I > 2\s(I)'
_cod_data_source_file ja9b13876_si_002.cif
_cod_data_source_block iPrDuPhosCoOPiv2
_cod_database_code 4134310
_publcif_datablock.id {8883bfe8-7564-4c08-96fd-9064c233edb2}

_shelx_shelxl_version_number 2018/3
_shelx_space_group_comment
;
The symmetry employed for this shelxl refinement is uniquely defined
by the following loop, which should always be used as a source of
symmetry information in preference to the above space-group names.
They are only intended as comments.
;
_exptl_absorpt_special_details
;
Collected, solved and refined by Hongyu Zhong
;
_publcif_info_exptl_table_max_cols 4
_publcif_info_exptl_table_use_headnotes n
_publcif_funding_html
;
;

loop_
_space_group_symop_operation_xyz
'x, y, z'
'-x+1/2, -y, z+1/2'
'-x, y+1/2, -z+1/2'
'x+1/2, -y+1/2, -z'

loop_
_atom_site_label
_atom_site_type_symbol
_atom_site_fract_x
_atom_site_fract_y
_atom_site_fract_z
_atom_site_U_iso_or_equiv
_atom_site_adp_type
_atom_site_occupancy
_atom_site_site_symmetry_order
_atom_site_calc_flag
_atom_site_refinement_flags_posn
_atom_site_refinement_flags_adp
_atom_site_refinement_flags_occupancy
_atom_site_disorder_assembly
_atom_site_disorder_group
C1 C 0.4177(4) 0.33823(18) 0.36201(18) 0.0244(8) Uani 1 1 d . . . . .
H1 H 0.502267 0.329051 0.340591 0.029 Uiso 1 1 calc R U . . .
C2 C 0.3164(4) 0.3180(2) 0.3095(2) 0.0343(10) Uani 1 1 d . . . . .
H2A H 0.335314 0.269341 0.291423 0.041 Uiso 1 1 calc R U . . .
H2B H 0.228537 0.317312 0.327875 0.041 Uiso 1 1 calc R U . . .
C3 C 0.3273(4) 0.3777(2) 0.2569(2) 0.0350(10) Uani 1 1 d . . . . .
H3A H 0.256669 0.372357 0.225523 0.042 Uiso 1 1 calc R U . . .
H3B H 0.410469 0.373246 0.234135 0.042 Uiso 1 1 calc R U . . .
C4 C 0.3182(3) 0.4534(2) 0.29106(17) 0.0230(8) Uani 1 1 d . . . . .
H4 H 0.225815 0.458836 0.303798 0.028 Uiso 1 1 calc R U . . .
C5 C 0.4251(4) 0.29059(19) 0.4242(2) 0.0311(9) Uani 1 1 d . . . . .
H5 H 0.477710 0.317962 0.456170 0.037 Uiso 1 1 calc R U . . .
C6 C 0.4983(5) 0.2176(2) 0.4087(3) 0.0548(14) Uani 1 1 d . . . . .
H6A H 0.581624 0.228773 0.389070 0.082 Uiso 1 1 calc R U . . .
H6B H 0.512039 0.190169 0.448258 0.082 Uiso 1 1 calc R U . . .
H6C H 0.446664 0.188287 0.379073 0.082 Uiso 1 1 calc R U . . .
C7 C 0.2929(4) 0.2739(2) 0.4552(2) 0.0445(12) Uani 1 1 d . . . . .
H7A H 0.305723 0.244115 0.493529 0.067 Uiso 1 1 calc R U . . .
H7B H 0.250582 0.319668 0.467041 0.067 Uiso 1 1 calc R U . . .
H7C H 0.238719 0.247387 0.424769 0.067 Uiso 1 1 calc R U . . .
C8 C 0.3500(4) 0.5226(2) 0.25018(18) 0.0274(9) Uani 1 1 d . . . . .
H8 H 0.361942 0.564182 0.280414 0.033 Uiso 1 1 calc R U . . .
C9 C 0.2336(4) 0.5419(3) 0.2055(2) 0.0435(11) Uani 1 1 d . . . . .
H9A H 0.154908 0.546030 0.231080 0.065 Uiso 1 1 calc R U . . .
H9B H 0.250438 0.588336 0.183972 0.065 Uiso 1 1 calc R U . . .
H9C H 0.222669 0.503467 0.173482 0.065 Uiso 1 1 calc R U . . .
C10 C 0.4752(4) 0.5159(2) 0.20993(17) 0.0321(9) Uani 1 1 d . . . . .
H10A H 0.488670 0.560990 0.185774 0.048 Uiso 1 1 calc R U . . .
H10B H 0.548646 0.507669 0.238393 0.048 Uiso 1 1 calc R U . . .
H10C H 0.467166 0.474940 0.180224 0.048 Uiso 1 1 calc R U . . .
C11 C 0.2925(3) 0.47246(18) 0.43071(16) 0.0170(7) Uani 1 1 d . . . . .
C12 C 0.1609(3) 0.4504(2) 0.43350(17) 0.0206(7) Uani 1 1 d . . . . .
H12 H 0.129619 0.415624 0.403736 0.025 Uiso 1 1 calc R U . . .
C13 C 0.0766(3) 0.47935(19) 0.47979(17) 0.0231(8) Uani 1 1 d . . . . .
H13 H -0.010916 0.464547 0.480875 0.028 Uiso 1 1 calc R U . . .
C14 C 0.1233(3) 0.53062(18) 0.52460(17) 0.0228(8) Uani 1 1 d . . . . .
H14 H 0.066864 0.550273 0.555827 0.027 Uiso 1 1 calc R U . . .
C15 C 0.2538(3) 0.55269(19) 0.52304(16) 0.0189(7) Uani 1 1 d . . . . .
H15 H 0.284952 0.586493 0.553650 0.023 Uiso 1 1 calc R U . . .
C16 C 0.3381(3) 0.52447(17) 0.47588(16) 0.0145(7) Uani 1 1 d . . . . .
C17 C 0.5865(3) 0.53398(17) 0.55048(15) 0.0188(7) Uani 1 1 d . . . . .
H17 H 0.516127 0.538883 0.582833 0.023 Uiso 1 1 calc R U . . .
C18 C 0.6762(4) 0.6016(2) 0.55729(19) 0.0287(9) Uani 1 1 d . . . . .
H18A H 0.705168 0.607074 0.602086 0.034 Uiso 1 1 calc R U . . .
H18B H 0.753019 0.596246 0.529651 0.034 Uiso 1 1 calc R U . . .
C19 C 0.5957(4) 0.66875(19) 0.53648(18) 0.0294(8) Uani 1 1 d . . . . .
H19A H 0.651215 0.712496 0.534142 0.035 Uiso 1 1 calc R U . . .
H19B H 0.526161 0.678088 0.567784 0.035 Uiso 1 1 calc R U . . .
C20 C 0.5366(3) 0.65170(17) 0.46905(17) 0.0193(7) Uani 1 1 d . . . . .
H20 H 0.607991 0.660874 0.437997 0.023 Uiso 1 1 calc R U . . .
C21 C 0.6480(4) 0.4567(2) 0.55897(18) 0.0268(9) Uani 1 1 d . . . . .
H21 H 0.691222 0.442942 0.518009 0.032 Uiso 1 1 calc R U . . .
C22 C 0.5421(4) 0.4002(2) 0.5732(2) 0.0367(10) Uani 1 1 d . . . . .
H22A H 0.581355 0.352004 0.578467 0.055 Uiso 1 1 calc R U . . .
H22B H 0.496970 0.413684 0.612562 0.055 Uiso 1 1 calc R U . . .
H22C H 0.480770 0.398859 0.537684 0.055 Uiso 1 1 calc R U . . .
C23 C 0.7517(4) 0.4566(3) 0.6133(2) 0.0392(10) Uani 1 1 d . . . . .
H23A H 0.818247 0.492795 0.603648 0.059 Uiso 1 1 calc R U . . .
H23B H 0.710544 0.468798 0.654091 0.059 Uiso 1 1 calc R U . . .
H23C H 0.791007 0.408254 0.616298 0.059 Uiso 1 1 calc R U . . .
C24 C 0.4249(4) 0.70271(18) 0.44738(19) 0.0249(8) Uani 1 1 d . . . . .
H24 H 0.354452 0.700123 0.479885 0.030 Uiso 1 1 calc R U . . .
C25 C 0.3688(4) 0.68075(19) 0.38157(19) 0.0275(9) Uani 1 1 d . . . . .
H25A H 0.299167 0.714264 0.370032 0.041 Uiso 1 1 calc R U . . .
H25B H 0.436795 0.683100 0.349179 0.041 Uiso 1 1 calc R U . . .
H25C H 0.335008 0.631005 0.383887 0.041 Uiso 1 1 calc R U . . .
C26 C 0.4756(4) 0.78308(19) 0.4443(2) 0.0369(10) Uani 1 1 d . . . . .
H26A H 0.511021 0.796890 0.485980 0.055 Uiso 1 1 calc R U . . .
H26B H 0.543000 0.786782 0.411749 0.055 Uiso 1 1 calc R U . . .
H26C H 0.404379 0.815790 0.433363 0.055 Uiso 1 1 calc R U . . .
C27 C 0.7429(3) 0.38695(18) 0.34919(18) 0.0193(8) Uani 1 1 d . . . . .
C28 C 0.8409(4) 0.3368(2) 0.31263(19) 0.0252(9) Uani 1 1 d . . . . .
C29 C 0.9109(4) 0.2863(2) 0.36096(19) 0.0314(9) Uani 1 1 d . . . . .
H29A H 0.957684 0.316014 0.392141 0.047 Uiso 1 1 calc R U . . .
H29B H 0.847440 0.255995 0.383178 0.047 Uiso 1 1 calc R U . . .
H29C H 0.971790 0.254980 0.338048 0.047 Uiso 1 1 calc R U . . .
C30 C 0.7657(4) 0.2908(2) 0.2625(2) 0.0412(11) Uani 1 1 d . . . . .
H30A H 0.722117 0.323383 0.232377 0.062 Uiso 1 1 calc R U . . .
H30B H 0.825995 0.259488 0.239170 0.062 Uiso 1 1 calc R U . . .
H30C H 0.701645 0.260504 0.284299 0.062 Uiso 1 1 calc R U . . .
C31 C 0.9392(4) 0.3871(2) 0.2772(2) 0.0340(10) Uani 1 1 d . . . . .
H31A H 0.893034 0.418392 0.247052 0.051 Uiso 1 1 calc R U . . .
H31B H 0.984676 0.417324 0.308486 0.051 Uiso 1 1 calc R U . . .
H31C H 1.001438 0.356970 0.253994 0.051 Uiso 1 1 calc R U . . .
C32 C 0.7537(3) 0.59097(18) 0.35377(16) 0.0149(7) Uani 1 1 d . . . . .
C33 C 0.8645(3) 0.64380(18) 0.33291(17) 0.0190(8) Uani 1 1 d . . . . .
C34 C 0.9938(4) 0.6235(2) 0.3663(2) 0.0310(9) Uani 1 1 d . . . . .
H34A H 0.983480 0.627402 0.412737 0.047 Uiso 1 1 calc R U . . .
H34B H 1.017430 0.573400 0.355172 0.047 Uiso 1 1 calc R U . . .
H34C H 1.061658 0.656797 0.352135 0.047 Uiso 1 1 calc R U . . .
C35 C 0.8794(4) 0.6378(2) 0.25927(18) 0.0306(9) Uani 1 1 d . . . . .
H35A H 0.904894 0.588054 0.247949 0.046 Uiso 1 1 calc R U . . .
H35B H 0.797197 0.649481 0.238713 0.046 Uiso 1 1 calc R U . . .
H35C H 0.945565 0.672017 0.244700 0.046 Uiso 1 1 calc R U . . .
C36 C 0.8240(4) 0.72264(19) 0.35148(19) 0.0283(9) Uani 1 1 d . . . . .
H36A H 0.814739 0.726015 0.397965 0.042 Uiso 1 1 calc R U . . .
H36B H 0.890022 0.757027 0.337083 0.042 Uiso 1 1 calc R U . . .
H36C H 0.741654 0.734491 0.331096 0.042 Uiso 1 1 calc R U . . .
Co1 Co 0.60052(4) 0.49235(2) 0.38604(2) 0.01322(11) Uani 1 1 d . . . . .
O1 O 0.7212(2) 0.38154(13) 0.40873(12) 0.0225(6) Uani 1 1 d . . . . .
O2 O 0.6834(2) 0.43607(12) 0.31428(11) 0.0192(5) Uani 1 1 d . . . . .
O3 O 0.7733(2) 0.54390(11) 0.39902(11) 0.0145(5) Uani 1 1 d . . . . .
O4 O 0.6433(2) 0.59575(13) 0.32639(11) 0.0183(5) Uani 1 1 d . . . . .
P1 P 0.41079(9) 0.44124(4) 0.36887(4) 0.01629(18) Uani 1 1 d . . . . .
P2 P 0.51236(8) 0.54881(4) 0.46854(4) 0.01346(18) Uani 1 1 d . . . . .

loop_
_atom_site_aniso_label
_atom_site_aniso_U_11
_atom_site_aniso_U_22
_atom_site_aniso_U_33
_atom_site_aniso_U_23
_atom_site_aniso_U_13
_atom_site_aniso_U_12
C1 0.0206(19) 0.0163(16) 0.036(2) -0.0098(15) 0.0025(18) -0.0052(15)
C2 0.036(2) 0.031(2) 0.036(2) -0.0107(19) -0.002(2) -0.0130(18)
C3 0.038(3) 0.041(2) 0.026(2) -0.0099(18) -0.0036(19) -0.015(2)
C4 0.0167(18) 0.033(2) 0.0192(18) -0.0056(16) 0.0005(15) -0.0066(16)
C5 0.030(2) 0.0171(17) 0.046(2) -0.0033(17) -0.006(2) -0.0048(16)
C6 0.045(3) 0.025(2) 0.094(4) 0.002(2) 0.002(3) 0.001(2)
C7 0.045(3) 0.037(2) 0.051(3) 0.014(2) 0.006(2) 0.000(2)
C8 0.027(2) 0.038(2) 0.0169(18) 0.0000(16) 0.0001(16) -0.0028(16)
C9 0.033(2) 0.066(3) 0.032(2) 0.010(2) -0.001(2) 0.014(2)
C10 0.026(2) 0.051(2) 0.0200(19) 0.0049(18) -0.0016(16) -0.0051(19)
C11 0.0151(17) 0.0193(16) 0.0166(17) 0.0054(13) 0.0003(14) -0.0003(13)
C12 0.0169(18) 0.0222(17) 0.0227(19) 0.0032(15) -0.0016(15) -0.0049(15)
C13 0.0109(17) 0.0287(18) 0.030(2) 0.0098(15) 0.0033(15) -0.0021(14)
C14 0.0199(19) 0.0263(18) 0.0223(18) 0.0076(14) 0.0073(15) 0.0064(14)
C15 0.0210(18) 0.0220(17) 0.0136(17) 0.0016(14) 0.0009(14) 0.0022(15)
C16 0.0121(16) 0.0159(15) 0.0155(17) 0.0037(13) -0.0006(13) 0.0013(12)
C17 0.0158(18) 0.0266(17) 0.0140(16) -0.0011(13) -0.0032(15) -0.0006(15)
C18 0.025(2) 0.040(2) 0.022(2) -0.0064(17) -0.0024(17) -0.0084(18)
C19 0.033(2) 0.0262(18) 0.029(2) -0.0117(15) 0.000(2) -0.0078(18)
C20 0.0213(19) 0.0136(15) 0.0230(19) -0.0020(14) 0.0046(16) -0.0031(14)
C21 0.023(2) 0.038(2) 0.0193(19) 0.0021(17) -0.0028(15) 0.0126(17)
C22 0.043(3) 0.0251(19) 0.042(3) 0.0075(18) -0.010(2) 0.0061(19)
C23 0.026(2) 0.056(3) 0.036(2) 0.008(2) -0.0094(19) 0.0088(19)
C24 0.024(2) 0.0167(16) 0.034(2) -0.0004(15) 0.0085(17) 0.0038(15)
C25 0.023(2) 0.0235(17) 0.036(2) 0.0095(17) -0.0023(18) 0.0054(14)
C26 0.038(3) 0.0163(17) 0.056(3) -0.0016(18) 0.009(2) 0.0061(17)
C27 0.0163(19) 0.0145(16) 0.027(2) -0.0061(15) 0.0013(16) -0.0022(14)
C28 0.0173(19) 0.0262(19) 0.032(2) -0.0099(17) -0.0023(17) 0.0084(15)
C29 0.027(2) 0.0269(18) 0.040(2) -0.0056(16) 0.001(2) 0.0103(18)
C30 0.034(3) 0.041(2) 0.049(3) -0.029(2) -0.008(2) 0.011(2)
C31 0.020(2) 0.050(2) 0.032(2) -0.0012(19) 0.0066(17) 0.0131(18)
C32 0.0143(18) 0.0153(16) 0.0150(18) -0.0044(13) 0.0027(14) -0.0014(13)
C33 0.0183(19) 0.0171(16) 0.0214(19) 0.0025(14) 0.0020(14) -0.0015(13)
C34 0.0196(19) 0.0335(19) 0.040(2) 0.0142(18) -0.0053(18) -0.0083(17)
C35 0.032(2) 0.035(2) 0.025(2) 0.0062(16) 0.0065(18) -0.0043(18)
C36 0.032(2) 0.0202(18) 0.033(2) 0.0022(16) 0.0030(18) -0.0075(16)
Co1 0.0104(2) 0.01289(19) 0.0164(2) -0.00265(17) 0.00082(18) -0.00137(17)
O1 0.0251(14) 0.0178(12) 0.0247(14) -0.0052(10) 0.0044(11) 0.0008(11)
O2 0.0138(12) 0.0194(12) 0.0244(13) -0.0052(10) 0.0010(10) 0.0016(10)
O3 0.0119(11) 0.0133(10) 0.0182(12) 0.0027(9) -0.0005(9) -0.0008(9)
O4 0.0129(12) 0.0213(12) 0.0205(13) 0.0012(10) -0.0025(10) 0.0003(9)
P1 0.0126(4) 0.0164(4) 0.0199(4) -0.0042(3) 0.0004(4) -0.0034(4)
P2 0.0114(4) 0.0132(4) 0.0158(4) -0.0016(3) 0.0000(3) -0.0003(3)

loop_
_atom_type_symbol
_atom_type_description
_atom_type_scat_dispersion_real
_atom_type_scat_dispersion_imag
_atom_type_scat_source
C C 0.0033 0.0016 'International Tables Vol C Tables 4.2.6.8 and 6.1.1.4'
H H 0.0000 0.0000 'International Tables Vol C Tables 4.2.6.8 and 6.1.1.4'
Co Co 0.3494 0.9721 'International Tables Vol C Tables 4.2.6.8 and 6.1.1.4'
O O 0.0106 0.0060 'International Tables Vol C Tables 4.2.6.8 and 6.1.1.4'
P P 0.1023 0.0942 'International Tables Vol C Tables 4.2.6.8 and 6.1.1.4'

loop_
_geom_angle_atom_site_label_1
_geom_angle_atom_site_label_2
_geom_angle_atom_site_label_3
_geom_angle
_geom_angle_site_symmetry_1
_geom_angle_site_symmetry_3
_geom_angle_publ_flag
C2 C1 C5 118.8(3) . . ?
C2 C1 P1 105.3(3) . . ?
C5 C1 P1 119.6(2) . . ?
C2 C1 H1 103.6 . . ?
C5 C1 H1 103.6 . . ?
P1 C1 H1 103.6 . . ?
C3 C2 C1 106.3(3) . . ?
C3 C2 H2A 110.5 . . ?
C1 C2 H2A 110.5 . . ?
C3 C2 H2B 110.5 . . ?
C1 C2 H2B 110.5 . . ?
H2A C2 H2B 108.7 . . ?
C2 C3 C4 107.3(3) . . ?
C2 C3 H3A 110.2 . . ?
C4 C3 H3A 110.2 . . ?
C2 C3 H3B 110.2 . . ?
C4 C3 H3B 110.2 . . ?
H3A C3 H3B 108.5 . . ?
C8 C4 C3 117.2(3) . . ?
C8 C4 P1 117.1(2) . . ?
C3 C4 P1 104.8(3) . . ?
C8 C4 H4 105.5 . . ?
C3 C4 H4 105.5 . . ?
P1 C4 H4 105.5 . . ?
C7 C5 C1 114.5(3) . . ?
C7 C5 C6 110.2(3) . . ?
C1 C5 C6 109.1(4) . . ?
C7 C5 H5 107.6 . . ?
C1 C5 H5 107.6 . . ?
C6 C5 H5 107.6 . . ?
C5 C6 H6A 109.5 . . ?
C5 C6 H6B 109.5 . . ?
H6A C6 H6B 109.5 . . ?
C5 C6 H6C 109.5 . . ?
H6A C6 H6C 109.5 . . ?
H6B C6 H6C 109.5 . . ?
C5 C7 H7A 109.5 . . ?
C5 C7 H7B 109.5 . . ?
H7A C7 H7B 109.5 . . ?
C5 C7 H7C 109.5 . . ?
H7A C7 H7C 109.5 . . ?
H7B C7 H7C 109.5 . . ?
C10 C8 C4 114.2(3) . . ?
C10 C8 C9 109.8(3) . . ?
C4 C8 C9 110.3(3) . . ?
C10 C8 H8 107.4 . . ?
C4 C8 H8 107.4 . . ?
C9 C8 H8 107.4 . . ?
C8 C9 H9A 109.5 . . ?
C8 C9 H9B 109.5 . . ?
H9A C9 H9B 109.5 . . ?
C8 C9 H9C 109.5 . . ?
H9A C9 H9C 109.5 . . ?
H9B C9 H9C 109.5 . . ?
C8 C10 H10A 109.5 . . ?
C8 C10 H10B 109.5 . . ?
H10A C10 H10B 109.5 . . ?
C8 C10 H10C 109.5 . . ?
H10A C10 H10C 109.5 . . ?
H10B C10 H10C 109.5 . . ?
C16 C11 C12 118.8(3) . . ?
C16 C11 P1 116.4(2) . . ?
C12 C11 P1 124.7(3) . . ?
C13 C12 C11 121.0(3) . . ?
C13 C12 H12 119.5 . . ?
C11 C12 H12 119.5 . . ?
C12 C13 C14 119.6(3) . . ?
C12 C13 H13 120.2 . . ?
C14 C13 H13 120.2 . . ?
C15 C14 C13 120.2(3) . . ?
C15 C14 H14 119.9 . . ?
C13 C14 H14 119.9 . . ?
C14 C15 C16 120.2(3) . . ?
C14 C15 H15 119.9 . . ?
C16 C15 H15 119.9 . . ?
C15 C16 C11 120.1(3) . . ?
C15 C16 P2 124.6(3) . . ?
C11 C16 P2 115.3(2) . . ?
C18 C17 C21 117.8(3) . . ?
C18 C17 P2 102.1(2) . . ?
C21 C17 P2 113.4(2) . . ?
C18 C17 H17 107.6 . . ?
C21 C17 H17 107.6 . . ?
P2 C17 H17 107.6 . . ?
C19 C18 C17 106.6(3) . . ?
C19 C18 H18A 110.4 . . ?
C17 C18 H18A 110.4 . . ?
C19 C18 H18B 110.4 . . ?
C17 C18 H18B 110.4 . . ?
H18A C18 H18B 108.6 . . ?
C18 C19 C20 107.7(3) . . ?
C18 C19 H19A 110.2 . . ?
C20 C19 H19A 110.2 . . ?
C18 C19 H19B 110.2 . . ?
C20 C19 H19B 110.2 . . ?
H19A C19 H19B 108.5 . . ?
C24 C20 C19 115.6(3) . . ?
C24 C20 P2 119.7(2) . . ?
C19 C20 P2 104.7(2) . . ?
C24 C20 H20 105.1 . . ?
C19 C20 H20 105.1 . . ?
P2 C20 H20 105.1 . . ?
C22 C21 C17 109.9(3) . . ?
C22 C21 C23 110.4(3) . . ?
C17 C21 C23 111.3(3) . . ?
C22 C21 H21 108.4 . . ?
C17 C21 H21 108.4 . . ?
C23 C21 H21 108.4 . . ?
C21 C22 H22A 109.5 . . ?
C21 C22 H22B 109.5 . . ?
H22A C22 H22B 109.5 . . ?
C21 C22 H22C 109.5 . . ?
H22A C22 H22C 109.5 . . ?
H22B C22 H22C 109.5 . . ?
C21 C23 H23A 109.5 . . ?
C21 C23 H23B 109.5 . . ?
H23A C23 H23B 109.5 . . ?
C21 C23 H23C 109.5 . . ?
H23A C23 H23C 109.5 . . ?
H23B C23 H23C 109.5 . . ?
C25 C24 C20 112.5(3) . . ?
C25 C24 C26 109.6(3) . . ?
C20 C24 C26 109.1(3) . . ?
C25 C24 H24 108.5 . . ?
C20 C24 H24 108.5 . . ?
C26 C24 H24 108.5 . . ?
C24 C25 H25A 109.5 . . ?
C24 C25 H25B 109.5 . . ?
H25A C25 H25B 109.5 . . ?
C24 C25 H25C 109.5 . . ?
H25A C25 H25C 109.5 . . ?
H25B C25 H25C 109.5 . . ?
C24 C26 H26A 109.5 . . ?
C24 C26 H26B 109.5 . . ?
H26A C26 H26B 109.5 . . ?
C24 C26 H26C 109.5 . . ?
H26A C26 H26C 109.5 . . ?
H26B C26 H26C 109.5 . . ?
O1 C27 O2 121.1(3) . . ?
O1 C27 C28 123.1(3) . . ?
O2 C27 C28 115.8(3) . . ?
O1 C27 Co1 70.15(19) . . ?
O2 C27 Co1 51.43(15) . . ?
C28 C27 Co1 165.0(3) . . ?
C29 C28 C30 110.5(3) . . ?
C29 C28 C31 110.8(3) . . ?
C30 C28 C31 109.2(4) . . ?
C29 C28 C27 109.6(3) . . ?
C30 C28 C27 108.8(3) . . ?
C31 C28 C27 107.9(3) . . ?
C28 C29 H29A 109.5 . . ?
C28 C29 H29B 109.5 . . ?
H29A C29 H29B 109.5 . . ?
C28 C29 H29C 109.5 . . ?
H29A C29 H29C 109.5 . . ?
H29B C29 H29C 109.5 . . ?
C28 C30 H30A 109.5 . . ?
C28 C30 H30B 109.5 . . ?
H30A C30 H30B 109.5 . . ?
C28 C30 H30C 109.5 . . ?
H30A C30 H30C 109.5 . . ?
H30B C30 H30C 109.5 . . ?
C28 C31 H31A 109.5 . . ?
C28 C31 H31B 109.5 . . ?
H31A C31 H31B 109.5 . . ?
C28 C31 H31C 109.5 . . ?
H31A C31 H31C 109.5 . . ?
H31B C31 H31C 109.5 . . ?
O4 C32 O3 120.7(3) . . ?
O4 C32 C33 119.2(3) . . ?
O3 C32 C33 120.1(3) . . ?
O4 C32 Co1 66.60(17) . . ?
O3 C32 Co1 54.60(15) . . ?
C33 C32 Co1 171.8(2) . . ?
C35 C33 C36 109.9(3) . . ?
C35 C33 C34 110.0(3) . . ?
C36 C33 C34 110.1(3) . . ?
C35 C33 C32 107.8(3) . . ?
C36 C33 C32 107.9(3) . . ?
C34 C33 C32 111.0(3) . . ?
C33 C34 H34A 109.5 . . ?
C33 C34 H34B 109.5 . . ?
H34A C34 H34B 109.5 . . ?
C33 C34 H34C 109.5 . . ?
H34A C34 H34C 109.5 . . ?
H34B C34 H34C 109.5 . . ?
C33 C35 H35A 109.5 . . ?
C33 C35 H35B 109.5 . . ?
H35A C35 H35B 109.5 . . ?
C33 C35 H35C 109.5 . . ?
H35A C35 H35C 109.5 . . ?
H35B C35 H35C 109.5 . . ?
C33 C36 H36A 109.5 . . ?
C33 C36 H36B 109.5 . . ?
H36A C36 H36B 109.5 . . ?
C33 C36 H36C 109.5 . . ?
H36A C36 H36C 109.5 . . ?
H36B C36 H36C 109.5 . . ?
O2 Co1 O3 87.82(9) . . ?
O2 Co1 P1 92.39(7) . . ?
O3 Co1 P1 177.11(7) . . ?
O2 Co1 P2 176.68(8) . . ?
O3 Co1 P2 92.41(7) . . ?
P1 Co1 P2 87.55(3) . . ?
O2 Co1 O4 86.36(9) . . ?
O3 Co1 O4 61.58(8) . . ?
P1 Co1 O4 115.55(6) . . ?
P2 Co1 O4 96.67(6) . . ?
O2 Co1 O1 59.85(9) . . ?
O3 Co1 O1 84.82(8) . . ?
P1 Co1 O1 97.78(7) . . ?
P2 Co1 O1 116.87(7) . . ?
O4 Co1 O1 133.72(8) . . ?
O2 Co1 C32 84.17(10) . . ?
O3 Co1 C32 31.14(10) . . ?
P1 Co1 C32 146.02(8) . . ?
P2 Co1 C32 97.73(8) . . ?
O4 Co1 C32 30.60(9) . . ?
O1 Co1 C32 109.26(10) . . ?
O2 Co1 C27 30.65(11) . . ?
O3 Co1 C27 83.31(10) . . ?
P1 Co1 C27 98.33(8) . . ?
P2 Co1 C27 146.11(9) . . ?
O4 Co1 C27 110.32(10) . . ?
O1 Co1 C27 29.37(10) . . ?
C32 Co1 C27 95.67(11) . . ?
C27 O1 Co1 80.5(2) . . ?
C27 O2 Co1 97.9(2) . . ?
C32 O3 Co1 94.26(19) . . ?
C32 O4 Co1 82.79(19) . . ?
C11 P1 C1 112.44(16) . . ?
C11 P1 C4 102.93(15) . . ?
C1 P1 C4 94.10(16) . . ?
C11 P1 Co1 109.99(11) . . ?
C1 P1 Co1 113.67(12) . . ?
C4 P1 Co1 122.60(12) . . ?
C16 P2 C17 106.46(16) . . ?
C16 P2 C20 111.36(15) . . ?
C17 P2 C20 94.79(15) . . ?
C16 P2 Co1 110.64(11) . . ?
C17 P2 Co1 118.04(11) . . ?
C20 P2 Co1 114.47(12) . . ?

loop_
_geom_bond_atom_site_label_1
_geom_bond_atom_site_label_2
_geom_bond_distance
_geom_bond_site_symmetry_2
_geom_bond_publ_flag
C1 C2 1.534(5) . ?
C1 C5 1.538(5) . ?
C1 P1 1.860(3) . ?
C1 H1 0.9800 . ?
C2 C3 1.527(6) . ?
C2 H2A 0.9700 . ?
C2 H2B 0.9700 . ?
C3 C4 1.535(5) . ?
C3 H3A 0.9700 . ?
C3 H3B 0.9700 . ?
C4 C8 1.535(5) . ?
C4 P1 1.866(4) . ?
C4 H4 0.9800 . ?
C5 C7 1.518(6) . ?
C5 C6 1.543(6) . ?
C5 H5 0.9800 . ?
C6 H6A 0.9600 . ?
C6 H6B 0.9600 . ?
C6 H6C 0.9600 . ?
C7 H7A 0.9600 . ?
C7 H7B 0.9600 . ?
C7 H7C 0.9600 . ?
C8 C10 1.522(5) . ?
C8 C9 1.538(5) . ?
C8 H8 0.9800 . ?
C9 H9A 0.9600 . ?
C9 H9B 0.9600 . ?
C9 H9C 0.9600 . ?
C10 H10A 0.9600 . ?
C10 H10B 0.9600 . ?
C10 H10C 0.9600 . ?
C11 C16 1.397(5) . ?
C11 C12 1.397(5) . ?
C11 P1 1.837(3) . ?
C12 C13 1.382(5) . ?
C12 H12 0.9300 . ?
C13 C14 1.386(5) . ?
C13 H13 0.9300 . ?
C14 C15 1.386(5) . ?
C14 H14 0.9300 . ?
C15 C16 1.389(5) . ?
C15 H15 0.9300 . ?
C16 P2 1.832(3) . ?
C17 C18 1.528(5) . ?
C17 C21 1.534(5) . ?
C17 P2 1.862(3) . ?
C17 H17 0.9800 . ?
C18 C19 1.521(5) . ?
C18 H18A 0.9700 . ?
C18 H18B 0.9700 . ?
C19 C20 1.539(5) . ?
C19 H19A 0.9700 . ?
C19 H19B 0.9700 . ?
C20 C24 1.527(5) . ?
C20 P2 1.867(3) . ?
C20 H20 0.9800 . ?
C21 C22 1.511(6) . ?
C21 C23 1.535(5) . ?
C21 H21 0.9800 . ?
C22 H22A 0.9600 . ?
C22 H22B 0.9600 . ?
C22 H22C 0.9600 . ?
C23 H23A 0.9600 . ?
C23 H23B 0.9600 . ?
C23 H23C 0.9600 . ?
C24 C25 1.518(5) . ?
C24 C26 1.536(5) . ?
C24 H24 0.9800 . ?
C25 H25A 0.9600 . ?
C25 H25B 0.9600 . ?
C25 H25C 0.9600 . ?
C26 H26A 0.9600 . ?
C26 H26B 0.9600 . ?
C26 H26C 0.9600 . ?
C27 O1 1.245(4) . ?
C27 O2 1.288(4) . ?
C27 C28 1.540(5) . ?
C27 Co1 2.503(3) . ?
C28 C29 1.522(5) . ?
C28 C30 1.526(5) . ?
C28 C31 1.531(6) . ?
C29 H29A 0.9600 . ?
C29 H29B 0.9600 . ?
C29 H29C 0.9600 . ?
C30 H30A 0.9600 . ?
C30 H30B 0.9600 . ?
C30 H30C 0.9600 . ?
C31 H31A 0.9600 . ?
C31 H31B 0.9600 . ?
C31 H31C 0.9600 . ?
C32 O4 1.259(4) . ?
C32 O3 1.272(4) . ?
C32 C33 1.535(5) . ?
C32 Co1 2.453(3) . ?
C33 C35 1.522(5) . ?
C33 C36 1.525(5) . ?
C33 C34 1.528(5) . ?
C34 H34A 0.9600 . ?
C34 H34B 0.9600 . ?
C34 H34C 0.9600 . ?
C35 H35A 0.9600 . ?
C35 H35B 0.9600 . ?
C35 H35C 0.9600 . ?
C36 H36A 0.9600 . ?
C36 H36B 0.9600 . ?
C36 H36C 0.9600 . ?
Co1 O2 1.976(2) . ?
Co1 O3 2.005(2) . ?
Co1 P1 2.1668(9) . ?
Co1 P2 2.1680(9) . ?
Co1 O4 2.269(2) . ?
Co1 O1 2.387(2) . ?

loop_
_geom_torsion_atom_site_label_1
_geom_torsion_atom_site_label_2
_geom_torsion_atom_site_label_3
_geom_torsion_atom_site_label_4
_geom_torsion
_geom_torsion_site_symmetry_1
_geom_torsion_site_symmetry_2
_geom_torsion_site_symmetry_3
_geom_torsion_site_symmetry_4
_geom_torsion_publ_flag
C5 C1 C2 C3 176.4(3) . . . . ?
P1 C1 C2 C3 39.1(4) . . . . ?
C1 C2 C3 C4 -51.2(4) . . . . ?
C2 C3 C4 C8 169.9(3) . . . . ?
C2 C3 C4 P1 38.1(4) . . . . ?
C2 C1 C5 C7 -46.6(5) . . . . ?
P1 C1 C5 C7 84.7(4) . . . . ?
C2 C1 C5 C6 77.4(4) . . . . ?
P1 C1 C5 C6 -151.3(3) . . . . ?
C3 C4 C8 C10 -46.8(4) . . . . ?
P1 C4 C8 C10 79.0(4) . . . . ?
C3 C4 C8 C9 77.3(4) . . . . ?
P1 C4 C8 C9 -156.8(3) . . . . ?
C16 C11 C12 C13 0.2(5) . . . . ?
P1 C11 C12 C13 -176.8(3) . . . . ?
C11 C12 C13 C14 -0.6(5) . . . . ?
C12 C13 C14 C15 0.0(5) . . . . ?
C13 C14 C15 C16 1.0(5) . . . . ?
C14 C15 C16 C11 -1.4(5) . . . . ?
C14 C15 C16 P2 -179.9(2) . . . . ?
C12 C11 C16 C15 0.8(5) . . . . ?
P1 C11 C16 C15 178.0(2) . . . . ?
C12 C11 C16 P2 179.4(2) . . . . ?
P1 C11 C16 P2 -3.4(3) . . . . ?
C21 C17 C18 C19 171.5(3) . . . . ?
P2 C17 C18 C19 46.5(3) . . . . ?
C17 C18 C19 C20 -52.1(4) . . . . ?
C18 C19 C20 C24 164.7(3) . . . . ?
C18 C19 C20 P2 30.7(3) . . . . ?
C18 C17 C21 C22 161.0(3) . . . . ?
P2 C17 C21 C22 -79.8(3) . . . . ?
C18 C17 C21 C23 38.3(4) . . . . ?
P2 C17 C21 C23 157.6(3) . . . . ?
C19 C20 C24 C25 -178.0(3) . . . . ?
P2 C20 C24 C25 -51.3(4) . . . . ?
C19 C20 C24 C26 60.2(4) . . . . ?
P2 C20 C24 C26 -173.1(3) . . . . ?
O1 C27 C28 C29 -4.3(5) . . . . ?
O2 C27 C28 C29 175.4(3) . . . . ?
Co1 C27 C28 C29 145.9(9) . . . . ?
O1 C27 C28 C30 116.5(4) . . . . ?
O2 C27 C28 C30 -63.7(4) . . . . ?
Co1 C27 C28 C30 -93.2(10) . . . . ?
O1 C27 C28 C31 -125.2(4) . . . . ?
O2 C27 C28 C31 54.6(4) . . . . ?
Co1 C27 C28 C31 25.1(11) . . . . ?
O4 C32 C33 C35 -53.2(4) . . . . ?
O3 C32 C33 C35 128.1(3) . . . . ?
O4 C32 C33 C36 65.6(4) . . . . ?
O3 C32 C33 C36 -113.2(3) . . . . ?
O4 C32 C33 C34 -173.7(3) . . . . ?
O3 C32 C33 C34 7.5(4) . . . . ?
O2 C27 O1 Co1 -7.6(3) . . . . ?
C28 C27 O1 Co1 172.1(3) . . . . ?
O1 C27 O2 Co1 9.2(4) . . . . ?
C28 C27 O2 Co1 -170.6(2) . . . . ?
O4 C32 O3 Co1 8.7(3) . . . . ?
C33 C32 O3 Co1 -172.5(3) . . . . ?
O3 C32 O4 Co1 -7.7(3) . . . . ?
C33 C32 O4 Co1 173.5(3) . . . . ?
C16 C11 P1 C1 130.3(3) . . . . ?
C12 C11 P1 C1 -52.6(3) . . . . ?
C16 C11 P1 C4 -129.7(3) . . . . ?
C12 C11 P1 C4 47.4(3) . . . . ?
C16 C11 P1 Co1 2.5(3) . . . . ?
C12 C11 P1 Co1 179.6(3) . . . . ?
C2 C1 P1 C11 91.0(3) . . . . ?
C5 C1 P1 C11 -45.9(3) . . . . ?
C2 C1 P1 C4 -14.8(3) . . . . ?
C5 C1 P1 C4 -151.7(3) . . . . ?
C2 C1 P1 Co1 -143.2(2) . . . . ?
C5 C1 P1 Co1 79.9(3) . . . . ?
C8 C4 P1 C11 101.0(3) . . . . ?
C3 C4 P1 C11 -127.2(2) . . . . ?
C8 C4 P1 C1 -144.8(3) . . . . ?
C3 C4 P1 C1 -13.0(3) . . . . ?
C8 C4 P1 Co1 -23.2(3) . . . . ?
C3 C4 P1 Co1 108.6(2) . . . . ?
C15 C16 P2 C17 51.9(3) . . . . ?
C11 C16 P2 C17 -126.6(3) . . . . ?
C15 C16 P2 C20 -50.1(3) . . . . ?
C11 C16 P2 C20 131.3(2) . . . . ?
C15 C16 P2 Co1 -178.7(3) . . . . ?
C11 C16 P2 Co1 2.8(3) . . . . ?
C18 C17 P2 C16 -138.4(2) . . . . ?
C21 C17 P2 C16 93.7(3) . . . . ?
C18 C17 P2 C20 -24.5(2) . . . . ?
C21 C17 P2 C20 -152.4(3) . . . . ?
C18 C17 P2 Co1 96.5(2) . . . . ?
C21 C17 P2 Co1 -31.3(3) . . . . ?
C24 C20 P2 C16 -25.0(3) . . . . ?
C19 C20 P2 C16 106.7(3) . . . . ?
C24 C20 P2 C17 -134.7(3) . . . . ?
C19 C20 P2 C17 -3.0(3) . . . . ?
C24 C20 P2 Co1 101.4(3) . . . . ?
C19 C20 P2 Co1 -126.9(2) . . . . ?

loop_
_publcif_info_tables.block_id
_publcif_info_tables.reference_item
{8883bfe8-7564-4c08-96fd-9064c233edb2} '_publcif_info_datablock.publ_exptl'

loop_
_publcif_info_cif.paper_type
EX

loop_
_publcif_info_datablock.id
_publcif_info_datablock.publ_exptl
_publcif_info_datablock.publ_geom
_publcif_info_datablock.structure
{8883bfe8-7564-4c08-96fd-9064c233edb2} y y y

loop_
_publcif_info_exptl_table_extra_item
sin_theta_over_lambda_max

loop_
_publcif_info_exptl_table_header_item
?
